data_1534710
loop_
_publ_author_name
'Schuepp, B.'
'Keller, H.L.'

_publ_section_title
;
 Caesiumchloropalladat(II)-hydrate - zwei neue Verbindungen mit
 kondensierten (Pd2 Cl6)-Baugruppen
;
_journal_name_full 'Zeitschrift fuer Anorganische und Allgemeine Chemie'
_journal_page_first 357
_journal_page_last 364
_journal_volume 627
_journal_year 2001
_chemical_formula_sum 'Cl16 Cs6 H4 O2 Pd5'
_chemical_name_systematic 'Cs6 Pd5 Cl16 (H2 O)2'
_space_group_IT_number 2
_symmetry_space_group_name_Hall '-P 1'
_symmetry_space_group_name_H-M 'P -1'
_cell_angle_alpha 83.61
_cell_angle_beta 76.98
_cell_angle_gamma 76.39
_cell_formula_units_Z 2
_cell_length_a 8.972
_cell_length_b 11.359
_cell_length_c 18.168
_cell_volume 1749.975
_citation_journal_id_ASTM ZAACAB
_cod_data_source_file Schuepp_ZAACAB_2001_32.cif
_cod_data_source_block H4Cl16Cs6O2Pd5
_cod_original_formula_sum 'H4 Cl16 Cs6 O2 Pd5'
_cod_database_code 1534710

loop_
_symmetry_equiv_pos_as_xyz
x,y,z
-x,-y,-z

loop_
_atom_site_label
_atom_site_type_symbol
_atom_site_fract_x
_atom_site_fract_y
_atom_site_fract_z
_atom_site_occupancy
_atom_site_U_iso_or_equiv
Cl2 Cl-1 0.3969 0.0938 0.244 1 0.0
Pd3 Pd+2 0.08622 0.7006 0.94354 1 0.0
Cl1 Cl-1 0.0937 0.9654 0.3062 1 0.0
Cl15 Cl-1 0.4602 0.5222 0.6249 1 0.0
Cs4 Cs+1 0.02074 0.27511 0.28024 1 0.0
O2 O-2 0.1771 0.956 0.9805 1 0.0
Cl8 Cl-1 0.0963 0.1583 0.1062 1 0.0
Cl7 Cl-1 0.2665 0.7101 0.8337 1 0.0
Cl4 Cl-1 0.2091 0.7958 0.1631 1 0.0
Cs1 Cs+1 0.13843 0.6434 0.34995 1 0.0
Pd5 Pd+2 0.28741 0.66506 0.56509 1 0.0
Cl6 Cl-1 0.2752 0.4492 0.1803 1 0.0
Cl14 Cl-1 0.099 0.7968 0.5141 1 0.0
O1 O-2 0.2358 0.3237 0.3871 1 0.0
Cl5 Cl-1 0.092 0.4102 0.7683 1 0.0
Cl16 Cl-1 0.193 0.5025 0.5407 1 0.0
Pd4 Pd+2 0.35949 0.35984 0.60477 1 0.0
Cl12 Cl-1 0.2574 0.2039 0.5851 1 0.0
Pd1 Pd+2 0.30495 0.94165 0.20474 1 0.0
Cl11 Cl-1 0.4813 0.7674 0.3267 1 0.0
Cs6 Cs+1 0.4826 0.21787 0.05824 1 0.0
Cs5 Cs+1 0.2017 0.05231 0.78635 1 0.0
Pd2 Pd+2 0.09036 0.57037 0.12079 1 0.0
Cl10 Cl-1 0.2655 0.5599 0.0031 1 0.0
Cs2 Cs+1 0.30725 0.0153 0.43623 1 0.0
Cs3 Cs+1 0.42826 0.40179 0.83114 1 0.0
Cl13 Cl-1 0.3742 0.8188 0.6005 1 0.0
Cl9 Cl-1 0.0928 0.306 0.9422 1 0.0
Cl3 Cl-1 0.4783 0.091 0.8931 1 0.0
